data_4074750
loop_
_publ_author_name
'Ingleson, Michael J.'
'Pink, Maren'
'Huffman, John C.'
'Fan, Hongjun'
'Caulton, Kenneth G.'

_publ_section_title
;
 [(tBu2PCH2SiMe2)2N]RuMe2: Synthesis and Reactivity of an
 Unsaturated Ruthenium Dialkyl Radical Species
;
_journal_coden_ASTM ORGND7
_journal_issue 5
_journal_name_full Organometallics
_journal_page_first 1112
_journal_page_last 1119
_journal_paper_doi 10.1021/om0508536
_journal_volume 25
_journal_year 2006
_chemical_formula_moiety 'C25 H55 N O2 P2 Ru Si2'
_chemical_formula_sum 'C25 H55 N O2 P2 Ru Si2'
_chemical_formula_weight 620.89
_space_group_IT_number 14
_symmetry_cell_setting monoclinic
_symmetry_space_group_name_Hall '-P 2yn'
_symmetry_space_group_name_H-M 'P 1 21/n 1'
_atom_sites_solution_hydrogens geom
_atom_sites_solution_primary direct
_atom_sites_solution_secondary difmap
_audit_creation_method SHELXL-97
_cell_angle_alpha 90.00
_cell_angle_beta 109.978(3)
_cell_angle_gamma 90.00
_cell_formula_units_Z 4
_cell_length_a 10.1346(11)
_cell_length_b 29.621(3)
_cell_length_c 11.2384(12)
_cell_measurement_reflns_used 6754
_cell_measurement_temperature 130(2)
_cell_measurement_theta_max 26.3
_cell_measurement_theta_min 2.2
_cell_volume 3170.7(6)
_computing_cell_refinement 'SAINT (Bruker, 2003)'
_computing_data_collection 'SMART (Bruker, 2001)'
_computing_data_reduction 'SAINT (Bruker, 2003)'
_computing_molecular_graphics 'SHELXTL (Bruker, 2003), XTEL (loc. libr.)'
_computing_publication_material 'SHELXTL (Bruker, 2003)'
_computing_structure_refinement 'SHELXL-97 (Sheldrick, 1997)'
_computing_structure_solution 'SIR-92 (Altomare, 1993)'
_diffrn_ambient_temperature 130(2)
_diffrn_detector 'CCD area detector'
_diffrn_detector_area_resol_mean 44.52
_diffrn_detector_type 'Bruker SMART 6000'
_diffrn_measured_fraction_theta_full 0.987
_diffrn_measured_fraction_theta_max 0.987
_diffrn_measurement_details '0.30 degree frames measured for 5 seconds each'
_diffrn_measurement_device 'three-circle goniometer with fixed chi'
_diffrn_measurement_device_type 'Bruker Platform goniometer'
_diffrn_measurement_method \w-scans
_diffrn_radiation_monochromator graphite
_diffrn_radiation_source 'fine-focus sealed tube'
_diffrn_radiation_type MoK\a
_diffrn_radiation_wavelength 0.71073
_diffrn_reflns_av_R_equivalents 0.0396
_diffrn_reflns_av_sigmaI/netI 0.0336
_diffrn_reflns_limit_h_max 12
_diffrn_reflns_limit_h_min -12
_diffrn_reflns_limit_k_max 37
_diffrn_reflns_limit_k_min -37
_diffrn_reflns_limit_l_max 13
_diffrn_reflns_limit_l_min -14
_diffrn_reflns_number 25974
_diffrn_reflns_theta_full 26.55
_diffrn_reflns_theta_max 26.55
_diffrn_reflns_theta_min 2.25
_exptl_absorpt_coefficient_mu 0.692
_exptl_absorpt_correction_T_max 0.8855
_exptl_absorpt_correction_T_min 0.8193
_exptl_absorpt_correction_type multi-scan
_exptl_absorpt_process_details 'SADABS, R. Blessing; 1995'
_exptl_crystal_colour orange
_exptl_crystal_density_diffrn 1.301
_exptl_crystal_density_method 'not measured'
_exptl_crystal_description block
_exptl_crystal_F_000 1320
_exptl_crystal_size_max 0.30
_exptl_crystal_size_mid 0.20
_exptl_crystal_size_min 0.18
_refine_diff_density_max 2.154
_refine_diff_density_min -0.655
_refine_diff_density_rms 0.102
_refine_ls_extinction_method none
_refine_ls_goodness_of_fit_ref 1.186
_refine_ls_hydrogen_treatment riding
_refine_ls_matrix_type full
_refine_ls_number_parameters 315
_refine_ls_number_reflns 6521
_refine_ls_number_restraints 0
_refine_ls_restrained_S_all 1.186
_refine_ls_R_factor_all 0.0654
_refine_ls_R_factor_gt 0.0574
_refine_ls_shift/su_max 0.001
_refine_ls_shift/su_mean 0.000
_refine_ls_structure_factor_coef Fsqd
_refine_ls_weighting_details 'calc w=1/[\s^2^(Fo^2^)+(0.0140P)^2^+18.2160P] where P=(Fo^2^+2Fc^2^)/3'
_refine_ls_weighting_scheme calc
_refine_ls_wR_factor_gt 0.1303
_refine_ls_wR_factor_ref 0.1341
_reflns_number_gt 5729
_reflns_number_total 6521
_reflns_threshold_expression >2sigma(I)
_cod_data_source_file om0508536si20051223_104841.cif
_cod_data_source_block 05130
_cod_original_sg_symbol_H-M P2(1)/n
_cod_database_code 4074750

loop_
_symmetry_equiv_pos_as_xyz
'x, y, z'
'-x+1/2, y+1/2, -z+1/2'
'-x, -y, -z'
'x-1/2, -y-1/2, z-1/2'

loop_
_atom_site_label
_atom_site_type_symbol
_atom_site_fract_x
_atom_site_fract_y
_atom_site_fract_z
_atom_site_U_iso_or_equiv
_atom_site_adp_type
_atom_site_occupancy
_atom_site_symmetry_multiplicity
_atom_site_calc_flag
_atom_site_refinement_flags
Ru1 Ru 0.70924(4) 0.128830(13) 0.03071(4) 0.02369(12) Uani 1 1 d .
P1 P 0.62411(13) 0.10409(5) -0.18622(11) 0.0253(3) Uani 1 1 d .
P2 P 0.81409(13) 0.14386(4) 0.25324(11) 0.0238(3) Uani 1 1 d .
C3 C 0.7654(5) 0.1141(2) -0.2485(5) 0.0327(11) Uani 1 1 d .
H3A H 0.7482 0.1431 -0.2952 0.039 Uiso 1 1 calc R
H3B H 0.7649 0.0898 -0.3091 0.039 Uiso 1 1 calc R
N1 N 0.9182(4) 0.12793(16) 0.0205(4) 0.0329(10) Uani 1 1 d .
Si1 Si 0.94430(15) 0.11615(6) -0.11984(14) 0.0347(3) Uani 1 1 d .
C1 C 1.0372(7) 0.1613(3) -0.1751(6) 0.0565(19) Uani 1 1 d .
H1A H 0.9909 0.1903 -0.1751 0.085 Uiso 1 1 calc R
H1B H 1.0348 0.1543 -0.2611 0.085 Uiso 1 1 calc R
H1C H 1.1350 0.1629 -0.1182 0.085 Uiso 1 1 calc R
C2 C 1.0472(7) 0.0637(3) -0.1229(6) 0.063(2) Uani 1 1 d .
H2A H 1.1458 0.0683 -0.0708 0.094 Uiso 1 1 calc R
H2B H 1.0405 0.0572 -0.2103 0.094 Uiso 1 1 calc R
H2C H 1.0090 0.0383 -0.0892 0.094 Uiso 1 1 calc R
Si2 Si 1.06071(15) 0.14094(7) 0.15117(14) 0.0394(4) Uani 1 1 d .
C12 C 1.1757(7) 0.1883(3) 0.1316(6) 0.065(2) Uani 1 1 d .
H12A H 1.2301 0.1779 0.0795 0.097 Uiso 1 1 calc R
H12B H 1.2400 0.1976 0.2149 0.097 Uiso 1 1 calc R
H12C H 1.1170 0.2140 0.0901 0.097 Uiso 1 1 calc R
C13 C 1.1845(7) 0.0925(3) 0.2128(6) 0.067(2) Uani 1 1 d .
H13A H 1.1319 0.0662 0.2252 0.101 Uiso 1 1 calc R
H13B H 1.2554 0.1010 0.2938 0.101 Uiso 1 1 calc R
H13C H 1.2307 0.0850 0.1517 0.101 Uiso 1 1 calc R
C14 C 0.9921(5) 0.1627(2) 0.2767(5) 0.0328(12) Uani 1 1 d .
H14A H 1.0549 0.1523 0.3607 0.039 Uiso 1 1 calc R
H14B H 0.9941 0.1961 0.2765 0.039 Uiso 1 1 calc R
C4 C 0.5974(7) 0.0413(2) -0.1957(5) 0.0455(15) Uani 1 1 d .
C5 C 0.7042(9) 0.0214(2) -0.0803(6) 0.060(2) Uani 1 1 d .
H5A H 0.6918 -0.0114 -0.0806 0.091 Uiso 1 1 calc R
H5B H 0.6920 0.0343 -0.0044 0.091 Uiso 1 1 calc R
H5C H 0.7987 0.0284 -0.0805 0.091 Uiso 1 1 calc R
C6 C 0.6119(7) 0.0185(2) -0.3135(5) 0.0471(15) Uani 1 1 d .
H6A H 0.5932 -0.0139 -0.3114 0.071 Uiso 1 1 calc R
H6B H 0.7074 0.0231 -0.3142 0.071 Uiso 1 1 calc R
H6C H 0.5443 0.0319 -0.3898 0.071 Uiso 1 1 calc R
C7 C 0.4504(9) 0.0290(3) -0.1895(7) 0.067(2) Uani 1 1 d .
H7A H 0.4463 -0.0035 -0.1749 0.101 Uiso 1 1 calc R
H7B H 0.3775 0.0371 -0.2697 0.101 Uiso 1 1 calc R
H7C H 0.4349 0.0456 -0.1201 0.101 Uiso 1 1 calc R
C8 C 0.4674(6) 0.1328(2) -0.3042(5) 0.0439(15) Uani 1 1 d .
C9 C 0.3478(6) 0.1380(3) -0.2529(6) 0.0578(19) Uani 1 1 d .
H9A H 0.2687 0.1532 -0.3161 0.087 Uiso 1 1 calc R
H9B H 0.3794 0.1560 -0.1752 0.087 Uiso 1 1 calc R
H9C H 0.3179 0.1081 -0.2345 0.087 Uiso 1 1 calc R
C10 C 0.4156(6) 0.1095(2) -0.4346(5) 0.0442(14) Uani 1 1 d .
H10A H 0.3403 0.1275 -0.4936 0.066 Uiso 1 1 calc R
H10B H 0.3798 0.0794 -0.4263 0.066 Uiso 1 1 calc R
H10C H 0.4936 0.1068 -0.4670 0.066 Uiso 1 1 calc R
C11 C 0.5094(7) 0.1814(2) -0.3289(6) 0.0494(16) Uani 1 1 d .
H11A H 0.4252 0.1982 -0.3784 0.074 Uiso 1 1 calc R
H11B H 0.5748 0.1800 -0.3759 0.074 Uiso 1 1 calc R
H11C H 0.5547 0.1968 -0.2478 0.074 Uiso 1 1 calc R
C15 C 0.8382(6) 0.08913(18) 0.3476(5) 0.0364(12) Uani 1 1 d .
C16 C 0.7080(7) 0.0777(2) 0.3815(5) 0.0438(15) Uani 1 1 d .
H16A H 0.7192 0.0476 0.4203 0.066 Uiso 1 1 calc R
H16B H 0.6248 0.0779 0.3045 0.066 Uiso 1 1 calc R
H16C H 0.6966 0.1001 0.4413 0.066 Uiso 1 1 calc R
C17 C 0.9692(7) 0.0888(2) 0.4694(5) 0.0498(16) Uani 1 1 d .
H17A H 0.9698 0.0610 0.5172 0.075 Uiso 1 1 calc R
H17B H 0.9665 0.1150 0.5216 0.075 Uiso 1 1 calc R
H17C H 1.0542 0.0900 0.4466 0.075 Uiso 1 1 calc R
C18 C 0.8570(7) 0.0515(2) 0.2611(6) 0.0450(14) Uani 1 1 d .
H18A H 0.8801 0.0232 0.3089 0.067 Uiso 1 1 calc R
H18B H 0.9333 0.0595 0.2300 0.067 Uiso 1 1 calc R
H18C H 0.7697 0.0477 0.1892 0.067 Uiso 1 1 calc R
C19 C 0.7390(5) 0.18867(18) 0.3323(5) 0.0298(11) Uani 1 1 d .
C20 C 0.8134(6) 0.19012(19) 0.4766(5) 0.0354(12) Uani 1 1 d .
H20A H 0.7762 0.2152 0.5122 0.053 Uiso 1 1 calc R
H20B H 0.9145 0.1944 0.4957 0.053 Uiso 1 1 calc R
H20C H 0.7971 0.1617 0.5139 0.053 Uiso 1 1 calc R
C21 C 0.7605(6) 0.23510(18) 0.2811(5) 0.0361(12) Uani 1 1 d .
H21A H 0.7111 0.2581 0.3125 0.054 Uiso 1 1 calc R
H21B H 0.7231 0.2346 0.1883 0.054 Uiso 1 1 calc R
H21C H 0.8609 0.2422 0.3097 0.054 Uiso 1 1 calc R
C22 C 0.5802(5) 0.1822(2) 0.2990(6) 0.0410(14) Uani 1 1 d .
H22A H 0.5432 0.2059 0.3399 0.062 Uiso 1 1 calc R
H22B H 0.5620 0.1526 0.3289 0.062 Uiso 1 1 calc R
H22C H 0.5340 0.1840 0.2070 0.062 Uiso 1 1 calc R
C23 C 0.5420(6) 0.1149(2) 0.0493(5) 0.0348(12) Uani 1 1 d .
O1 O 0.4390(4) 0.10344(16) 0.0625(4) 0.0480(11) Uani 1 1 d .
C24 C 0.6480(6) 0.19187(19) -0.0109(5) 0.0346(12) Uani 1 1 d .
O2 O 0.5384(4) 0.20929(15) -0.0183(4) 0.0461(10) Uani 1 1 d .
C25 C 0.7608(7) 0.2220(2) -0.0371(6) 0.0467(15) Uani 1 1 d .
H25A H 0.7240 0.2527 -0.0581 0.070 Uiso 1 1 calc R
H25B H 0.7841 0.2095 -0.1082 0.070 Uiso 1 1 calc R
H25C H 0.8455 0.2229 0.0384 0.070 Uiso 1 1 calc R

loop_
_atom_site_aniso_label
_atom_site_aniso_U_11
_atom_site_aniso_U_22
_atom_site_aniso_U_33
_atom_site_aniso_U_23
_atom_site_aniso_U_13
_atom_site_aniso_U_12
Ru1 0.01951(19) 0.0335(2) 0.02123(19) -0.00493(16) 0.01101(14) -0.00577(16)
P1 0.0200(6) 0.0385(7) 0.0198(6) -0.0061(5) 0.0099(5) -0.0072(5)
P2 0.0214(6) 0.0338(6) 0.0189(6) -0.0047(5) 0.0105(5) -0.0053(5)
C3 0.028(3) 0.050(3) 0.023(2) 0.000(2) 0.013(2) -0.007(2)
N1 0.020(2) 0.055(3) 0.029(2) -0.004(2) 0.0141(17) -0.0055(19)
Si1 0.0245(7) 0.0555(10) 0.0277(7) -0.0029(7) 0.0137(6) -0.0005(6)
C1 0.037(3) 0.105(6) 0.030(3) -0.009(3) 0.014(3) -0.024(4)
C2 0.052(4) 0.096(6) 0.035(3) -0.010(4) 0.008(3) 0.030(4)
Si2 0.0203(7) 0.0748(12) 0.0262(7) -0.0080(7) 0.0119(6) -0.0030(7)
C12 0.034(3) 0.126(7) 0.041(4) -0.028(4) 0.022(3) -0.036(4)
C13 0.041(4) 0.128(7) 0.031(3) -0.011(4) 0.010(3) 0.034(4)
C14 0.021(2) 0.052(3) 0.028(3) -0.005(2) 0.011(2) -0.004(2)
C4 0.072(4) 0.041(3) 0.029(3) -0.010(2) 0.025(3) -0.018(3)
C5 0.104(6) 0.040(3) 0.035(3) -0.001(3) 0.021(4) -0.005(4)
C6 0.068(4) 0.045(3) 0.030(3) -0.010(3) 0.019(3) -0.005(3)
C7 0.089(6) 0.067(5) 0.062(5) -0.028(4) 0.046(4) -0.045(4)
C8 0.025(3) 0.076(4) 0.030(3) -0.016(3) 0.008(2) 0.003(3)
C9 0.033(3) 0.097(6) 0.045(4) -0.015(4) 0.017(3) 0.005(3)
C10 0.030(3) 0.071(4) 0.028(3) -0.008(3) 0.005(2) 0.001(3)
C11 0.044(4) 0.063(4) 0.037(3) 0.003(3) 0.008(3) 0.011(3)
C15 0.051(3) 0.034(3) 0.029(3) -0.003(2) 0.021(3) -0.002(2)
C16 0.067(4) 0.045(3) 0.027(3) -0.006(2) 0.026(3) -0.020(3)
C17 0.068(4) 0.049(4) 0.027(3) 0.003(3) 0.010(3) 0.006(3)
C18 0.064(4) 0.036(3) 0.036(3) -0.001(2) 0.019(3) 0.006(3)
C19 0.026(2) 0.038(3) 0.029(3) -0.012(2) 0.014(2) -0.006(2)
C20 0.039(3) 0.046(3) 0.027(3) -0.009(2) 0.018(2) -0.006(2)
C21 0.037(3) 0.034(3) 0.035(3) -0.009(2) 0.009(2) -0.001(2)
C22 0.027(3) 0.057(4) 0.045(3) -0.021(3) 0.019(2) -0.006(2)
C23 0.033(3) 0.050(3) 0.023(2) -0.012(2) 0.012(2) -0.008(2)
O1 0.033(2) 0.080(3) 0.040(2) -0.025(2) 0.0243(18) -0.028(2)
C24 0.034(3) 0.042(3) 0.025(3) -0.007(2) 0.006(2) 0.000(2)
O2 0.041(2) 0.054(3) 0.039(2) -0.0090(19) 0.0080(19) 0.010(2)
C25 0.057(4) 0.044(3) 0.039(3) -0.004(3) 0.017(3) -0.012(3)

loop_
_atom_type_symbol
_atom_type_description
_atom_type_scat_dispersion_real
_atom_type_scat_dispersion_imag
_atom_type_scat_source
C C 0.0033 0.0016 'International Tables Vol C Tables 4.2.6.8 and 6.1.1.4'
H H 0.0000 0.0000 'International Tables Vol C Tables 4.2.6.8 and 6.1.1.4'
N N 0.0061 0.0033 'International Tables Vol C Tables 4.2.6.8 and 6.1.1.4'
O O 0.0106 0.0060 'International Tables Vol C Tables 4.2.6.8 and 6.1.1.4'
Si Si 0.0817 0.0704 'International Tables Vol C Tables 4.2.6.8 and 6.1.1.4'
P P 0.1023 0.0942 'International Tables Vol C Tables 4.2.6.8 and 6.1.1.4'
Ru Ru -1.2594 0.8363 'International Tables Vol C Tables 4.2.6.8 and 6.1.1.4'

loop_
_geom_angle_atom_site_label_1
_geom_angle_atom_site_label_2
_geom_angle_atom_site_label_3
_geom_angle
C23 Ru1 C24 90.7(2)
C23 Ru1 N1 165.8(2)
C24 Ru1 N1 103.5(2)
C23 Ru1 P2 91.16(16)
C24 Ru1 P2 93.61(15)
N1 Ru1 P2 87.98(11)
C23 Ru1 P1 91.25(15)
C24 Ru1 P1 94.20(15)
N1 Ru1 P1 87.76(12)
P2 Ru1 P1 171.80(5)
C3 P1 C4 104.9(3)
C3 P1 C8 103.9(3)
C4 P1 C8 109.6(3)
C3 P1 Ru1 106.43(17)
C4 P1 Ru1 110.76(18)
C8 P1 Ru1 119.94(18)
C14 P2 C19 104.7(2)
C14 P2 C15 104.3(3)
C19 P2 C15 109.3(2)
C14 P2 Ru1 105.78(17)
C19 P2 Ru1 120.81(17)
C15 P2 Ru1 110.41(17)
P1 C3 Si1 112.7(3)
P1 C3 H3A 109.1
Si1 C3 H3A 109.1
P1 C3 H3B 109.1
Si1 C3 H3B 109.1
H3A C3 H3B 107.8
Si2 N1 Si1 118.8(2)
Si2 N1 Ru1 120.4(2)
Si1 N1 Ru1 120.8(2)
N1 Si1 C1 114.5(3)
N1 Si1 C2 116.4(3)
C1 Si1 C2 103.9(4)
N1 Si1 C3 107.4(2)
C1 Si1 C3 103.3(3)
C2 Si1 C3 110.7(3)
Si1 C1 H1A 109.5
Si1 C1 H1B 109.5
H1A C1 H1B 109.5
Si1 C1 H1C 109.5
H1A C1 H1C 109.5
H1B C1 H1C 109.5
Si1 C2 H2A 109.5
Si1 C2 H2B 109.5
H2A C2 H2B 109.5
Si1 C2 H2C 109.5
H2A C2 H2C 109.5
H2B C2 H2C 109.5
N1 Si2 C13 113.9(3)
N1 Si2 C12 116.1(3)
C13 Si2 C12 104.5(4)
N1 Si2 C14 107.4(2)
C13 Si2 C14 110.8(3)
C12 Si2 C14 103.5(3)
Si2 C12 H12A 109.5
Si2 C12 H12B 109.5
H12A C12 H12B 109.5
Si2 C12 H12C 109.5
H12A C12 H12C 109.5
H12B C12 H12C 109.5
Si2 C13 H13A 109.5
Si2 C13 H13B 109.5
H13A C13 H13B 109.5
Si2 C13 H13C 109.5
H13A C13 H13C 109.5
H13B C13 H13C 109.5
P2 C14 Si2 112.8(3)
P2 C14 H14A 109.0
Si2 C14 H14A 109.0
P2 C14 H14B 109.0
Si2 C14 H14B 109.0
H14A C14 H14B 107.8
C5 C4 C6 108.7(6)
C5 C4 C7 106.8(6)
C6 C4 C7 108.1(5)
C5 C4 P1 107.0(4)
C6 C4 P1 115.4(4)
C7 C4 P1 110.5(5)
C4 C5 H5A 109.5
C4 C5 H5B 109.5
H5A C5 H5B 109.5
C4 C5 H5C 109.5
H5A C5 H5C 109.5
H5B C5 H5C 109.5
C4 C6 H6A 109.5
C4 C6 H6B 109.5
H6A C6 H6B 109.5
C4 C6 H6C 109.5
H6A C6 H6C 109.5
H6B C6 H6C 109.5
C4 C7 H7A 109.5
C4 C7 H7B 109.5
H7A C7 H7B 109.5
C4 C7 H7C 109.5
H7A C7 H7C 109.5
H7B C7 H7C 109.5
C9 C8 C10 110.5(5)
C9 C8 C11 106.0(6)
C10 C8 C11 105.7(5)
C9 C8 P1 111.6(4)
C10 C8 P1 113.5(4)
C11 C8 P1 109.1(4)
C8 C9 H9A 109.5
C8 C9 H9B 109.5
H9A C9 H9B 109.5
C8 C9 H9C 109.5
H9A C9 H9C 109.5
H9B C9 H9C 109.5
C8 C10 H10A 109.5
C8 C10 H10B 109.5
H10A C10 H10B 109.5
C8 C10 H10C 109.5
H10A C10 H10C 109.5
H10B C10 H10C 109.5
C8 C11 H11A 109.5
C8 C11 H11B 109.5
H11A C11 H11B 109.5
C8 C11 H11C 109.5
H11A C11 H11C 109.5
H11B C11 H11C 109.5
C16 C15 C18 107.5(5)
C16 C15 C17 109.3(5)
C18 C15 C17 107.5(5)
C16 C15 P2 111.7(4)
C18 C15 P2 106.6(4)
C17 C15 P2 114.0(4)
C15 C16 H16A 109.5
C15 C16 H16B 109.5
H16A C16 H16B 109.5
C15 C16 H16C 109.5
H16A C16 H16C 109.5
H16B C16 H16C 109.5
C15 C17 H17A 109.5
C15 C17 H17B 109.5
H17A C17 H17B 109.5
C15 C17 H17C 109.5
H17A C17 H17C 109.5
H17B C17 H17C 109.5
C15 C18 H18A 109.5
C15 C18 H18B 109.5
H18A C18 H18B 109.5
C15 C18 H18C 109.5
H18A C18 H18C 109.5
H18B C18 H18C 109.5
C22 C19 C21 107.0(5)
C22 C19 C20 110.9(4)
C21 C19 C20 106.8(4)
C22 C19 P2 110.7(3)
C21 C19 P2 108.7(3)
C20 C19 P2 112.5(4)
C19 C20 H20A 109.5
C19 C20 H20B 109.5
H20A C20 H20B 109.5
C19 C20 H20C 109.5
H20A C20 H20C 109.5
H20B C20 H20C 109.5
C19 C21 H21A 109.5
C19 C21 H21B 109.5
H21A C21 H21B 109.5
C19 C21 H21C 109.5
H21A C21 H21C 109.5
H21B C21 H21C 109.5
C19 C22 H22A 109.5
C19 C22 H22B 109.5
H22A C22 H22B 109.5
C19 C22 H22C 109.5
H22A C22 H22C 109.5
H22B C22 H22C 109.5
O1 C23 Ru1 175.9(6)
O2 C24 C25 117.5(5)
O2 C24 Ru1 129.1(5)
C25 C24 Ru1 113.3(4)
C24 C25 H25A 109.5
C24 C25 H25B 109.5
H25A C25 H25B 109.5
C24 C25 H25C 109.5
H25A C25 H25C 109.5
H25B C25 H25C 109.5

loop_
_geom_bond_atom_site_label_1
_geom_bond_atom_site_label_2
_geom_bond_distance
Ru1 C23 1.825(5)
Ru1 C24 1.973(6)
Ru1 N1 2.160(4)
Ru1 P2 2.4013(12)
Ru1 P1 2.4058(12)
P1 C3 1.820(5)
P1 C4 1.878(6)
P1 C8 1.887(6)
P2 C14 1.819(5)
P2 C19 1.895(5)
P2 C15 1.907(6)
C3 Si1 1.895(5)
C3 H3A 0.9900
C3 H3B 0.9900
N1 Si2 1.715(4)
N1 Si1 1.721(4)
Si1 C1 1.860(7)
Si1 C2 1.877(7)
C1 H1A 0.9800
C1 H1B 0.9800
C1 H1C 0.9800
C2 H2A 0.9800
C2 H2B 0.9800
C2 H2C 0.9800
Si2 C13 1.876(7)
Si2 C12 1.884(7)
Si2 C14 1.887(5)
C12 H12A 0.9800
C12 H12B 0.9800
C12 H12C 0.9800
C13 H13A 0.9800
C13 H13B 0.9800
C13 H13C 0.9800
C14 H14A 0.9900
C14 H14B 0.9900
C4 C5 1.497(9)
C4 C6 1.536(7)
C4 C7 1.559(9)
C5 H5A 0.9800
C5 H5B 0.9800
C5 H5C 0.9800
C6 H6A 0.9800
C6 H6B 0.9800
C6 H6C 0.9800
C7 H7A 0.9800
C7 H7B 0.9800
C7 H7C 0.9800
C8 C9 1.517(8)
C8 C10 1.540(7)
C8 C11 1.555(9)
C9 H9A 0.9800
C9 H9B 0.9800
C9 H9C 0.9800
C10 H10A 0.9800
C10 H10B 0.9800
C10 H10C 0.9800
C11 H11A 0.9800
C11 H11B 0.9800
C11 H11C 0.9800
C15 C16 1.531(8)
C15 C18 1.534(7)
C15 C17 1.547(8)
C16 H16A 0.9800
C16 H16B 0.9800
C16 H16C 0.9800
C17 H17A 0.9800
C17 H17B 0.9800
C17 H17C 0.9800
C18 H18A 0.9800
C18 H18B 0.9800
C18 H18C 0.9800
C19 C22 1.534(7)
C19 C21 1.535(7)
C19 C20 1.538(7)
C20 H20A 0.9800
C20 H20B 0.9800
C20 H20C 0.9800
C21 H21A 0.9800
C21 H21B 0.9800
C21 H21C 0.9800
C22 H22A 0.9800
C22 H22B 0.9800
C22 H22C 0.9800
C23 O1 1.154(6)
C24 O2 1.202(7)
C24 C25 1.556(8)
C25 H25A 0.9800
C25 H25B 0.9800
C25 H25C 0.9800

loop_
_geom_torsion_atom_site_label_1
_geom_torsion_atom_site_label_2
_geom_torsion_atom_site_label_3
_geom_torsion_atom_site_label_4
_geom_torsion
C23 Ru1 P1 C3 178.3(3)
C24 Ru1 P1 C3 87.5(3)
N1 Ru1 P1 C3 -15.9(2)
P2 Ru1 P1 C3 -74.6(4)
C23 Ru1 P1 C4 -68.2(3)
C24 Ru1 P1 C4 -159.0(3)
N1 Ru1 P1 C4 97.6(3)
P2 Ru1 P1 C4 38.9(4)
C23 Ru1 P1 C8 61.0(3)
C24 Ru1 P1 C8 -29.8(3)
N1 Ru1 P1 C8 -133.2(3)
P2 Ru1 P1 C8 168.1(4)
C23 Ru1 P2 C14 -177.4(3)
C24 Ru1 P2 C14 -86.6(3)
N1 Ru1 P2 C14 16.8(2)
P1 Ru1 P2 C14 75.5(4)
C23 Ru1 P2 C19 -58.9(3)
C24 Ru1 P2 C19 31.8(2)
N1 Ru1 P2 C19 135.3(2)
P1 Ru1 P2 C19 -166.0(3)
C23 Ru1 P2 C15 70.3(3)
C24 Ru1 P2 C15 161.1(3)
N1 Ru1 P2 C15 -95.5(2)
P1 Ru1 P2 C15 -36.8(4)
C4 P1 C3 Si1 -93.7(3)
C8 P1 C3 Si1 151.3(3)
Ru1 P1 C3 Si1 23.7(3)
C23 Ru1 N1 Si2 -91.5(8)
C24 Ru1 N1 Si2 88.4(3)
P2 Ru1 N1 Si2 -4.8(3)
P1 Ru1 N1 Si2 -177.8(3)
C23 Ru1 N1 Si1 90.8(8)
C24 Ru1 N1 Si1 -89.3(3)
P2 Ru1 N1 Si1 177.5(3)
P1 Ru1 N1 Si1 4.5(3)
Si2 N1 Si1 C1 -55.7(4)
Ru1 N1 Si1 C1 122.0(3)
Si2 N1 Si1 C2 65.7(4)
Ru1 N1 Si1 C2 -116.6(4)
Si2 N1 Si1 C3 -169.7(3)
Ru1 N1 Si1 C3 8.0(4)
P1 C3 Si1 N1 -21.1(4)
P1 C3 Si1 C1 -142.4(3)
P1 C3 Si1 C2 106.9(4)
Si1 N1 Si2 C13 -67.6(4)
Ru1 N1 Si2 C13 114.6(3)
Si1 N1 Si2 C12 53.9(4)
Ru1 N1 Si2 C12 -123.9(3)
Si1 N1 Si2 C14 169.2(3)
Ru1 N1 Si2 C14 -8.5(4)
C19 P2 C14 Si2 -153.9(3)
C15 P2 C14 Si2 91.3(3)
Ru1 P2 C14 Si2 -25.2(3)
N1 Si2 C14 P2 22.6(4)
C13 Si2 C14 P2 -102.5(4)
C12 Si2 C14 P2 146.0(4)
C3 P1 C4 C5 83.2(5)
C8 P1 C4 C5 -165.8(4)
Ru1 P1 C4 C5 -31.2(5)
C3 P1 C4 C6 -37.8(6)
C8 P1 C4 C6 73.2(6)
Ru1 P1 C4 C6 -152.3(4)
C3 P1 C4 C7 -160.9(4)
C8 P1 C4 C7 -49.9(5)
Ru1 P1 C4 C7 84.7(5)
C3 P1 C8 C9 -166.2(5)
C4 P1 C8 C9 82.1(5)
Ru1 P1 C8 C9 -47.6(6)
C3 P1 C8 C10 68.2(5)
C4 P1 C8 C10 -43.5(5)
Ru1 P1 C8 C10 -173.2(4)
C3 P1 C8 C11 -49.3(4)
C4 P1 C8 C11 -161.0(4)
Ru1 P1 C8 C11 69.3(4)
C14 P2 C15 C16 158.3(4)
C19 P2 C15 C16 46.7(4)
Ru1 P2 C15 C16 -88.5(4)
C14 P2 C15 C18 -84.6(4)
C19 P2 C15 C18 163.8(4)
Ru1 P2 C15 C18 28.6(4)
C14 P2 C15 C17 33.9(5)
C19 P2 C15 C17 -77.7(5)
Ru1 P2 C15 C17 147.1(4)
C14 P2 C19 C22 169.3(4)
C15 P2 C19 C22 -79.3(4)
Ru1 P2 C19 C22 50.4(4)
C14 P2 C19 C21 52.1(4)
C15 P2 C19 C21 163.4(4)
Ru1 P2 C19 C21 -66.9(4)
C14 P2 C19 C20 -66.0(4)
C15 P2 C19 C20 45.3(4)
Ru1 P2 C19 C20 175.1(3)
C24 Ru1 C23 O1 177(6)
N1 Ru1 C23 O1 -3(7)
P2 Ru1 C23 O1 -89(6)
P1 Ru1 C23 O1 83(6)
C23 Ru1 C24 O2 -0.5(5)
N1 Ru1 C24 O2 179.5(5)
P2 Ru1 C24 O2 -91.7(5)
P1 Ru1 C24 O2 90.8(5)
C23 Ru1 C24 C25 179.6(4)
N1 Ru1 C24 C25 -0.4(4)
P2 Ru1 C24 C25 88.3(4)
P1 Ru1 C24 C25 -89.1(4)
